data_7105160
loop_
_publ_author_name
'Wikstrom, Jeffrey P'
'Filatov, Alexander S'
'Rybak-Akimova, Elena V'

_publ_section_title
;
 Condensation of nitriles with amides promoted by coordinatively
 unsaturated bis-nickel(II)-hydroxy complex: a new route to alkyl- and
 aryl-imidoylamidines.
;
_journal_issue 3
_journal_name_full 'Chemical communications (Cambridge, England)'
_journal_page_first 424
_journal_page_last 426
_journal_paper_doi 10.1039/b919634j
_journal_volume 46
_journal_year 2010
_chemical_formula_moiety 'C30 H33 N6 Ni, Cl O4'
_chemical_formula_sum 'C30 H33 Cl N6 Ni O4'
_chemical_formula_weight 635.78
_chemical_name_systematic
;
(2-pyridylmethyl)tert-butylamine nickel (II)
bis(imino(phenyl)methyl)amide perchlorate
;
_space_group_IT_number 14
_symmetry_cell_setting monoclinic
_symmetry_Int_Tables_number 14
_symmetry_space_group_name_Hall '-P 2yn'
_symmetry_space_group_name_H-M 'P 1 21/n 1'
_atom_sites_solution_hydrogens mixed
_atom_sites_solution_primary direct
_atom_sites_solution_secondary difmap
_audit_creation_method SHELXL-97
_cell_angle_alpha 90.00
_cell_angle_beta 104.3250(10)
_cell_angle_gamma 90.00
_cell_formula_units_Z 4
_cell_length_a 12.3250(9)
_cell_length_b 17.1390(12)
_cell_length_c 14.1153(10)
_cell_measurement_reflns_used 9501
_cell_measurement_temperature 173(2)
_cell_measurement_theta_max 26.97
_cell_measurement_theta_min 2.29
_cell_volume 2889.0(4)
_computing_cell_refinement 'SAINT Ver. 6.22 (Bruker-AXS, 2003)'
_computing_data_collection 'SMART Ver. 5.622 (Bruker-AXS, 2003)'
_computing_data_reduction 'SAINT Ver. 6.22'
_computing_molecular_graphics 'SHELXTL Ver. 6.14'
_computing_publication_material 'SHELXTL Ver. 6.14'
_computing_structure_refinement 'SHELXTL Ver. 6.14'
_computing_structure_solution 'SHELXTL Ver. 6.14 (Bruker-AXS, 2003)'
_diffrn_ambient_temperature 173(2)
_diffrn_measured_fraction_theta_full 0.999
_diffrn_measured_fraction_theta_max 0.996
_diffrn_measurement_device_type 'Bruker SMART APEX CCD area-detector'
_diffrn_measurement_method '0.30\% \w scans'
_diffrn_radiation_monochromator graphite
_diffrn_radiation_source 'fine-focus sealed tube'
_diffrn_radiation_type Mo-K\a
_diffrn_radiation_wavelength 0.71073
_diffrn_reflns_av_R_equivalents 0.0408
_diffrn_reflns_av_sigmaI/netI 0.0384
_diffrn_reflns_limit_h_max 15
_diffrn_reflns_limit_h_min -15
_diffrn_reflns_limit_k_max 21
_diffrn_reflns_limit_k_min -21
_diffrn_reflns_limit_l_max 18
_diffrn_reflns_limit_l_min -18
_diffrn_reflns_number 24185
_diffrn_reflns_theta_full 25.00
_diffrn_reflns_theta_max 27.03
_diffrn_reflns_theta_min 1.91
_diffrn_standards_number 0
_exptl_absorpt_coefficient_mu 0.812
_exptl_absorpt_correction_T_max 0.9683
_exptl_absorpt_correction_T_min 0.8677
_exptl_absorpt_correction_type multi-scan
_exptl_absorpt_process_details
;
SADABS (Bruker-AXS, 2003)
;
_exptl_crystal_colour brown
_exptl_crystal_density_diffrn 1.462
_exptl_crystal_density_method 'not measured'
_exptl_crystal_description plate
_exptl_crystal_F_000 1328
_exptl_crystal_size_max 0.18
_exptl_crystal_size_mid 0.16
_exptl_crystal_size_min 0.04
_refine_diff_density_max 0.615
_refine_diff_density_min -0.356
_refine_diff_density_rms 0.068
_refine_ls_extinction_method none
_refine_ls_goodness_of_fit_ref 1.019
_refine_ls_hydrogen_treatment mixed
_refine_ls_matrix_type full
_refine_ls_number_parameters 388
_refine_ls_number_reflns 6292
_refine_ls_number_restraints 0
_refine_ls_restrained_S_all 1.019
_refine_ls_R_factor_all 0.0619
_refine_ls_R_factor_gt 0.0443
_refine_ls_shift/su_max 0.001
_refine_ls_shift/su_mean 0.000
_refine_ls_structure_factor_coef Fsqd
_refine_ls_weighting_details 'calc w=1/[\s^2^(Fo^2^)+(0.0543P)^2^+1.4532P] where P=(Fo^2^+2Fc^2^)/3'
_refine_ls_weighting_scheme calc
_refine_ls_wR_factor_gt 0.1020
_refine_ls_wR_factor_ref 0.1128
_reflns_number_gt 4854
_reflns_number_total 6292
_reflns_threshold_expression I>2\s(I)
_cod_data_source_file b919634j.txt
_cod_data_source_block 3
_cod_depositor_comments
;
The following automatic conversions were performed:
'_symmetry_cell_setting' value 'Monoclinic' changed to 'monoclinic'
according to '/home/saulius/struct/CIF-dictionaries/cif_core.dic'
dictionary named 'cif_core.dic' version 2.4.1 from 2010-06-29.

Automatic conversion script
Id: cif_fix_enum 1527 2010-12-29 10:47:43Z saulius 
;
_cod_original_sg_symbol_Hall '-P 2yn '
_cod_original_sg_symbol_H-M 'P 1 21/n 1 '
_cod_database_code 7105160

loop_
_symmetry_equiv_pos_as_xyz
'x, y, z'
'-x+1/2, y+1/2, -z+1/2'
'-x, -y, -z'
'x-1/2, -y-1/2, z-1/2'

loop_
_atom_site_label
_atom_site_type_symbol
_atom_site_fract_x
_atom_site_fract_y
_atom_site_fract_z
_atom_site_U_iso_or_equiv
_atom_site_adp_type
_atom_site_occupancy
_atom_site_symmetry_multiplicity
_atom_site_calc_flag
_atom_site_refinement_flags
_atom_site_disorder_assembly
_atom_site_disorder_group
Ni1 Ni 0.64412(2) 0.380865(18) 0.81195(2) 0.02495(10) Uani 1 1 d . . .
N1 N 0.49025(18) 0.38659(12) 0.78096(15) 0.0275(5) Uani 1 1 d . . .
H1N H 0.458(2) 0.3896(16) 0.824(2) 0.033 Uiso 1 1 d . . .
N2 N 0.44858(17) 0.39019(11) 0.60751(14) 0.0267(4) Uani 1 1 d . . .
N3 N 0.64242(18) 0.38646(12) 0.68168(15) 0.0280(5) Uani 1 1 d . . .
H3N H 0.704(2) 0.3850(16) 0.666(2) 0.034 Uiso 1 1 d . . .
N4 N 0.80534(17) 0.38217(11) 0.84483(14) 0.0260(4) Uani 1 1 d . . .
N5 N 0.69065(16) 0.24243(11) 0.87240(14) 0.0260(4) Uani 1 1 d . . .
N6 N 0.65835(16) 0.38925(11) 0.95083(14) 0.0257(4) Uani 1 1 d . . .
C1 C 0.4206(2) 0.39106(13) 0.69389(17) 0.0254(5) Uani 1 1 d . . .
C2 C 0.2976(2) 0.39603(14) 0.68423(17) 0.0270(5) Uani 1 1 d . . .
C3 C 0.2349(2) 0.45214(15) 0.62265(18) 0.0330(6) Uani 1 1 d . . .
H3 H 0.2713 0.4880 0.5894 0.040 Uiso 1 1 calc R . .
C4 C 0.1202(2) 0.45572(18) 0.6098(2) 0.0418(7) Uani 1 1 d . . .
H4 H 0.0783 0.4954 0.5700 0.050 Uiso 1 1 calc R . .
C5 C 0.0660(2) 0.4013(2) 0.6549(2) 0.0481(8) Uani 1 1 d . . .
H5 H -0.0132 0.4028 0.6441 0.058 Uiso 1 1 calc R . .
C6 C 0.1270(2) 0.3454(2) 0.7152(2) 0.0461(7) Uani 1 1 d . . .
H6 H 0.0898 0.3079 0.7454 0.055 Uiso 1 1 calc R . .
C7 C 0.2428(2) 0.34367(17) 0.73184(19) 0.0361(6) Uani 1 1 d . . .
H7 H 0.2849 0.3065 0.7760 0.043 Uiso 1 1 calc R . .
C8 C 0.5562(2) 0.38800(13) 0.60486(17) 0.0252(5) Uani 1 1 d . . .
C9 C 0.5761(2) 0.38571(14) 0.50457(17) 0.0266(5) Uani 1 1 d . . .
C10 C 0.4954(2) 0.41686(14) 0.42632(17) 0.0292(5) Uani 1 1 d . . .
H10 H 0.4314 0.4422 0.4380 0.035 Uiso 1 1 calc R . .
C11 C 0.5080(2) 0.41108(16) 0.33194(19) 0.0357(6) Uani 1 1 d . . .
H11 H 0.4530 0.4328 0.2792 0.043 Uiso 1 1 calc R . .
C12 C 0.6005(3) 0.37376(17) 0.31417(19) 0.0403(7) Uani 1 1 d . . .
H12 H 0.6081 0.3685 0.2491 0.048 Uiso 1 1 calc R . .
C13 C 0.6821(2) 0.34404(17) 0.3915(2) 0.0400(7) Uani 1 1 d . . .
H13 H 0.7464 0.3193 0.3796 0.048 Uiso 1 1 calc R . .
C14 C 0.6701(2) 0.35021(16) 0.48590(19) 0.0324(6) Uani 1 1 d . . .
H14 H 0.7267 0.3300 0.5386 0.039 Uiso 1 1 calc R . .
C15 C 0.8612(2) 0.45046(16) 0.85665(18) 0.0331(6) Uani 1 1 d . . .
H15 H 0.8200 0.4975 0.8405 0.040 Uiso 1 1 calc R . .
C16 C 0.9760(2) 0.45459(17) 0.8914(2) 0.0382(6) Uani 1 1 d . . .
H16 H 1.0134 0.5035 0.8972 0.046 Uiso 1 1 calc R . .
C17 C 1.0354(2) 0.38634(18) 0.9177(2) 0.0408(7) Uani 1 1 d . . .
H17 H 1.1142 0.3875 0.9438 0.049 Uiso 1 1 calc R . .
C18 C 0.9782(2) 0.31637(17) 0.9053(2) 0.0376(6) Uani 1 1 d . . .
H18 H 1.0179 0.2689 0.9228 0.045 Uiso 1 1 calc R . .
C19 C 0.8633(2) 0.31498(15) 0.86732(18) 0.0297(5) Uani 1 1 d . . .
C20 C 0.7993(2) 0.23941(15) 0.8472(2) 0.0371(6) Uani 1 1 d . . .
H20A H 0.7868 0.2265 0.7770 0.045 Uiso 1 1 calc R . .
H20B H 0.8450 0.1972 0.8853 0.045 Uiso 1 1 calc R . .
C21 C 0.6138(2) 0.17664(15) 0.82768(19) 0.0319(6) Uani 1 1 d . . .
C22 C 0.5810(2) 0.18688(17) 0.71630(19) 0.0388(6) Uani 1 1 d . . .
H22A H 0.5428 0.2370 0.6998 0.058 Uiso 1 1 calc R . .
H22B H 0.5308 0.1444 0.6865 0.058 Uiso 1 1 calc R . .
H22C H 0.6485 0.1858 0.6914 0.058 Uiso 1 1 calc R . .
C23 C 0.6696(3) 0.09662(16) 0.8538(2) 0.0407(7) Uani 1 1 d . . .
H23A H 0.7309 0.0906 0.8215 0.061 Uiso 1 1 calc R . .
H23B H 0.6142 0.0553 0.8317 0.061 Uiso 1 1 calc R . .
H23C H 0.6993 0.0930 0.9248 0.061 Uiso 1 1 calc R . .
C24 C 0.5064(2) 0.18129(17) 0.8632(2) 0.0412(7) Uani 1 1 d . . .
H24A H 0.5224 0.1657 0.9321 0.062 Uiso 1 1 calc R . .
H24B H 0.4500 0.1462 0.8240 0.062 Uiso 1 1 calc R . .
H24C H 0.4780 0.2349 0.8563 0.062 Uiso 1 1 calc R . .
C25 C 0.7094(2) 0.25023(15) 0.97879(18) 0.0348(6) Uani 1 1 d . . .
H25A H 0.7822 0.2259 1.0106 0.042 Uiso 1 1 calc R . .
H25B H 0.6502 0.2210 0.9999 0.042 Uiso 1 1 calc R . .
C26 C 0.70953(19) 0.33353(14) 1.01395(17) 0.0258(5) Uani 1 1 d . . .
C27 C 0.7580(2) 0.35160(17) 1.11083(18) 0.0330(6) Uani 1 1 d . . .
H27 H 0.7945 0.3121 1.1543 0.040 Uiso 1 1 calc R . .
C28 C 0.7533(2) 0.42683(17) 1.14432(19) 0.0374(6) Uani 1 1 d . . .
H28 H 0.7886 0.4399 1.2101 0.045 Uiso 1 1 calc R . .
C29 C 0.6964(2) 0.48304(16) 1.0805(2) 0.0376(6) Uani 1 1 d . . .
H29 H 0.6894 0.5349 1.1020 0.045 Uiso 1 1 calc R . .
C30 C 0.6500(2) 0.46172(15) 0.98486(19) 0.0326(6) Uani 1 1 d . . .
H30 H 0.6104 0.5000 0.9410 0.039 Uiso 1 1 calc R . .
Cl1 Cl 0.62840(6) 0.67502(4) 0.93164(5) 0.04331(18) Uani 1 1 d . . .
O1 O 0.7030(2) 0.62823(15) 0.8914(2) 0.0698(7) Uani 1 1 d . . .
O2 O 0.52596(18) 0.63371(15) 0.91793(18) 0.0639(7) Uani 1 1 d . . .
O3 O 0.6126(2) 0.74789(14) 0.8803(2) 0.0823(9) Uani 1 1 d . . .
O4 O 0.6792(3) 0.68590(17) 1.03217(19) 0.0944(11) Uani 1 1 d . . .

loop_
_atom_site_aniso_label
_atom_site_aniso_U_11
_atom_site_aniso_U_22
_atom_site_aniso_U_33
_atom_site_aniso_U_23
_atom_site_aniso_U_13
_atom_site_aniso_U_12
Ni1 0.02511(17) 0.02969(18) 0.01898(16) 0.00147(12) 0.00341(12) 0.00417(13)
N1 0.0288(11) 0.0346(12) 0.0197(10) 0.0010(9) 0.0072(8) 0.0061(9)
N2 0.0290(10) 0.0291(11) 0.0214(10) 0.0008(8) 0.0052(8) 0.0014(8)
N3 0.0245(10) 0.0375(12) 0.0230(10) 0.0029(9) 0.0076(8) 0.0030(9)
N4 0.0278(10) 0.0290(11) 0.0205(10) 0.0004(8) 0.0048(8) 0.0014(9)
N5 0.0277(10) 0.0246(10) 0.0242(10) -0.0009(8) 0.0038(8) 0.0012(8)
N6 0.0254(10) 0.0288(11) 0.0232(10) -0.0010(8) 0.0066(8) 0.0013(8)
C1 0.0285(12) 0.0220(12) 0.0247(12) 0.0012(9) 0.0048(10) 0.0022(9)
C2 0.0291(12) 0.0310(13) 0.0194(11) -0.0075(9) 0.0032(9) 0.0014(10)
C3 0.0347(13) 0.0324(14) 0.0284(13) -0.0040(11) 0.0010(11) 0.0021(11)
C4 0.0353(14) 0.0469(17) 0.0366(15) -0.0071(13) -0.0036(12) 0.0108(13)
C5 0.0269(14) 0.069(2) 0.0473(18) -0.0147(16) 0.0060(13) 0.0044(14)
C6 0.0386(16) 0.060(2) 0.0441(17) -0.0045(15) 0.0186(13) -0.0058(15)
C7 0.0378(15) 0.0414(16) 0.0312(14) -0.0001(12) 0.0123(12) 0.0030(12)
C8 0.0300(12) 0.0222(12) 0.0228(12) 0.0011(9) 0.0057(10) 0.0013(10)
C9 0.0327(13) 0.0247(12) 0.0226(12) -0.0033(9) 0.0069(10) -0.0056(10)
C10 0.0331(13) 0.0273(13) 0.0259(12) -0.0003(10) 0.0048(10) -0.0069(10)
C11 0.0442(16) 0.0356(14) 0.0247(13) 0.0014(11) 0.0039(11) -0.0143(12)
C12 0.0537(17) 0.0466(17) 0.0253(14) -0.0053(12) 0.0185(13) -0.0186(14)
C13 0.0429(16) 0.0412(16) 0.0417(16) -0.0101(13) 0.0213(13) -0.0100(13)
C14 0.0343(13) 0.0323(14) 0.0312(14) -0.0003(11) 0.0092(11) -0.0028(11)
C15 0.0359(14) 0.0324(14) 0.0303(14) 0.0051(11) 0.0070(11) 0.0019(11)
C16 0.0355(14) 0.0407(16) 0.0392(15) -0.0016(12) 0.0107(12) -0.0082(12)
C17 0.0280(13) 0.0536(18) 0.0381(16) -0.0013(13) 0.0034(12) -0.0008(13)
C18 0.0293(13) 0.0396(16) 0.0423(16) 0.0028(12) 0.0060(12) 0.0066(12)
C19 0.0304(13) 0.0306(14) 0.0280(13) -0.0020(10) 0.0068(10) 0.0035(10)
C20 0.0331(14) 0.0288(14) 0.0475(17) -0.0048(12) 0.0065(12) 0.0031(11)
C21 0.0338(13) 0.0299(13) 0.0298(13) -0.0024(11) 0.0039(11) -0.0017(11)
C22 0.0412(15) 0.0395(16) 0.0313(14) -0.0041(12) 0.0005(12) -0.0037(12)
C23 0.0490(17) 0.0283(14) 0.0401(16) -0.0013(12) 0.0024(13) -0.0023(12)
C24 0.0365(15) 0.0442(17) 0.0425(16) 0.0011(13) 0.0092(12) -0.0043(13)
C25 0.0490(16) 0.0276(14) 0.0239(13) 0.0020(10) 0.0016(11) 0.0042(12)
C26 0.0234(11) 0.0313(13) 0.0224(12) 0.0011(10) 0.0052(9) -0.0003(10)
C27 0.0313(13) 0.0436(15) 0.0224(12) 0.0023(11) 0.0034(10) -0.0028(12)
C28 0.0366(14) 0.0501(17) 0.0245(13) -0.0103(12) 0.0061(11) -0.0089(13)
C29 0.0402(15) 0.0357(15) 0.0385(15) -0.0128(12) 0.0129(12) -0.0056(12)
C30 0.0363(14) 0.0302(14) 0.0334(14) -0.0008(11) 0.0129(11) 0.0038(11)
Cl1 0.0421(4) 0.0394(4) 0.0403(4) 0.0005(3) -0.0051(3) -0.0004(3)
O1 0.0543(14) 0.0794(18) 0.0851(19) 0.0170(14) 0.0349(14) 0.0103(13)
O2 0.0358(12) 0.0833(18) 0.0734(17) 0.0192(13) 0.0150(11) -0.0061(11)
O3 0.0829(18) 0.0458(14) 0.092(2) 0.0170(13) -0.0279(15) -0.0008(13)
O4 0.133(3) 0.0755(19) 0.0464(15) -0.0165(13) -0.0304(16) 0.0196(18)

loop_
_atom_type_symbol
_atom_type_description
_atom_type_scat_dispersion_real
_atom_type_scat_dispersion_imag
_atom_type_scat_source
C C 0.0033 0.0016 'International Tables Vol C Tables 4.2.6.8 and 6.1.1.4'
H H 0.0000 0.0000 'International Tables Vol C Tables 4.2.6.8 and 6.1.1.4'
N N 0.0061 0.0033 'International Tables Vol C Tables 4.2.6.8 and 6.1.1.4'
O O 0.0106 0.0060 'International Tables Vol C Tables 4.2.6.8 and 6.1.1.4'
Cl Cl 0.1484 0.1585 'International Tables Vol C Tables 4.2.6.8 and 6.1.1.4'
Ni Ni 0.3393 1.1124 'International Tables Vol C Tables 4.2.6.8 and 6.1.1.4'

loop_
_geom_angle_atom_site_label_1
_geom_angle_atom_site_label_2
_geom_angle_atom_site_label_3
_geom_angle
_geom_angle_site_symmetry_1
_geom_angle_site_symmetry_3
_geom_angle_publ_flag
N3 Ni1 N1 90.20(9) . . yes
N3 Ni1 N4 89.78(9) . . yes
N1 Ni1 N4 176.27(9) . . yes
N3 Ni1 N6 171.49(9) . . yes
N1 Ni1 N6 93.83(9) . . yes
N4 Ni1 N6 85.71(8) . . yes
C1 N1 Ni1 128.40(18) . . ?
C1 N1 H1N 112(2) . . ?
Ni1 N1 H1N 120(2) . . ?
C8 N2 C1 120.3(2) . . ?
C8 N3 Ni1 129.22(18) . . ?
C8 N3 H3N 112.2(19) . . ?
Ni1 N3 H3N 118.4(19) . . ?
C15 N4 C19 119.2(2) . . ?
C15 N4 Ni1 120.33(17) . . ?
C19 N4 Ni1 120.07(17) . . ?
C25 N5 C20 109.2(2) . . ?
C25 N5 C21 114.8(2) . . ?
C20 N5 C21 112.84(19) . . ?
C30 N6 C26 118.8(2) . . ?
C30 N6 Ni1 115.84(17) . . ?
C26 N6 Ni1 121.83(16) . . ?
N1 C1 N2 126.2(2) . . ?
N1 C1 C2 120.2(2) . . ?
N2 C1 C2 113.6(2) . . ?
C7 C2 C3 119.1(2) . . ?
C7 C2 C1 121.5(2) . . ?
C3 C2 C1 119.3(2) . . ?
C4 C3 C2 120.2(3) . . ?
C4 C3 H3 119.9 . . ?
C2 C3 H3 119.9 . . ?
C3 C4 C5 120.2(3) . . ?
C3 C4 H4 119.9 . . ?
C5 C4 H4 119.9 . . ?
C6 C5 C4 119.9(3) . . ?
C6 C5 H5 120.0 . . ?
C4 C5 H5 120.0 . . ?
C5 C6 C7 120.1(3) . . ?
C5 C6 H6 119.9 . . ?
C7 C6 H6 119.9 . . ?
C6 C7 C2 120.3(3) . . ?
C6 C7 H7 119.8 . . ?
C2 C7 H7 119.8 . . ?
N3 C8 N2 125.6(2) . . ?
N3 C8 C9 119.4(2) . . ?
N2 C8 C9 115.1(2) . . ?
C14 C9 C10 118.8(2) . . ?
C14 C9 C8 122.0(2) . . ?
C10 C9 C8 119.1(2) . . ?
C11 C10 C9 120.4(2) . . ?
C11 C10 H10 119.8 . . ?
C9 C10 H10 119.8 . . ?
C10 C11 C12 120.2(3) . . ?
C10 C11 H11 119.9 . . ?
C12 C11 H11 119.9 . . ?
C11 C12 C13 119.8(2) . . ?
C11 C12 H12 120.1 . . ?
C13 C12 H12 120.1 . . ?
C14 C13 C12 120.2(3) . . ?
C14 C13 H13 119.9 . . ?
C12 C13 H13 119.9 . . ?
C13 C14 C9 120.6(3) . . ?
C13 C14 H14 119.7 . . ?
C9 C14 H14 119.7 . . ?
N4 C15 C16 122.4(2) . . ?
N4 C15 H15 118.8 . . ?
C16 C15 H15 118.8 . . ?
C15 C16 C17 118.8(3) . . ?
C15 C16 H16 120.6 . . ?
C17 C16 H16 120.6 . . ?
C18 C17 C16 118.8(3) . . ?
C18 C17 H17 120.6 . . ?
C16 C17 H17 120.6 . . ?
C17 C18 C19 120.4(3) . . ?
C17 C18 H18 119.8 . . ?
C19 C18 H18 119.8 . . ?
N4 C19 C18 120.5(2) . . ?
N4 C19 C20 117.8(2) . . ?
C18 C19 C20 121.7(2) . . ?
N5 C20 C19 113.0(2) . . ?
N5 C20 H20A 109.0 . . ?
C19 C20 H20A 109.0 . . ?
N5 C20 H20B 109.0 . . ?
C19 C20 H20B 109.0 . . ?
H20A C20 H20B 107.8 . . ?
N5 C21 C24 109.2(2) . . ?
N5 C21 C22 108.8(2) . . ?
C24 C21 C22 107.5(2) . . ?
N5 C21 C23 111.7(2) . . ?
C24 C21 C23 109.9(2) . . ?
C22 C21 C23 109.7(2) . . ?
C21 C22 H22A 109.5 . . ?
C21 C22 H22B 109.5 . . ?
H22A C22 H22B 109.5 . . ?
C21 C22 H22C 109.5 . . ?
H22A C22 H22C 109.5 . . ?
H22B C22 H22C 109.5 . . ?
C21 C23 H23A 109.5 . . ?
C21 C23 H23B 109.5 . . ?
H23A C23 H23B 109.5 . . ?
C21 C23 H23C 109.5 . . ?
H23A C23 H23C 109.5 . . ?
H23B C23 H23C 109.5 . . ?
C21 C24 H24A 109.5 . . ?
C21 C24 H24B 109.5 . . ?
H24A C24 H24B 109.5 . . ?
C21 C24 H24C 109.5 . . ?
H24A C24 H24C 109.5 . . ?
H24B C24 H24C 109.5 . . ?
N5 C25 C26 114.1(2) . . ?
N5 C25 H25A 108.7 . . ?
C26 C25 H25A 108.7 . . ?
N5 C25 H25B 108.7 . . ?
C26 C25 H25B 108.7 . . ?
H25A C25 H25B 107.6 . . ?
N6 C26 C27 120.7(2) . . ?
N6 C26 C25 119.3(2) . . ?
C27 C26 C25 120.0(2) . . ?
C28 C27 C26 120.2(2) . . ?
C28 C27 H27 119.9 . . ?
C26 C27 H27 119.9 . . ?
C27 C28 C29 119.0(2) . . ?
C27 C28 H28 120.5 . . ?
C29 C28 H28 120.5 . . ?
C30 C29 C28 118.2(2) . . ?
C30 C29 H29 120.9 . . ?
C28 C29 H29 120.9 . . ?
N6 C30 C29 123.0(2) . . ?
N6 C30 H30 118.5 . . ?
C29 C30 H30 118.5 . . ?
O4 Cl1 O2 111.15(19) . . ?
O4 Cl1 O3 111.32(17) . . ?
O2 Cl1 O3 111.16(15) . . ?
O4 Cl1 O1 107.57(18) . . ?
O2 Cl1 O1 107.60(16) . . ?
O3 Cl1 O1 107.85(18) . . ?

loop_
_geom_bond_atom_site_label_1
_geom_bond_atom_site_label_2
_geom_bond_distance
_geom_bond_site_symmetry_2
_geom_bond_publ_flag
Ni1 N3 1.836(2) . yes
Ni1 N1 1.840(2) . yes
Ni1 N4 1.926(2) . yes
Ni1 N6 1.930(2) . yes
N1 C1 1.316(3) . ?
N1 H1N 0.80(3) . ?
N2 C8 1.337(3) . ?
N2 C1 1.347(3) . ?
N3 C8 1.317(3) . ?
N3 H3N 0.84(3) . ?
N4 C15 1.347(3) . ?
N4 C19 1.351(3) . ?
N5 C25 1.468(3) . ?
N5 C20 1.469(3) . ?
N5 C21 1.507(3) . ?
N6 C30 1.345(3) . ?
N6 C26 1.351(3) . ?
C1 C2 1.490(3) . ?
C2 C7 1.392(4) . ?
C2 C3 1.394(3) . ?
C3 C4 1.381(4) . ?
C3 H3 0.9500 . ?
C4 C5 1.391(4) . ?
C4 H4 0.9500 . ?
C5 C6 1.375(5) . ?
C5 H5 0.9500 . ?
C6 C7 1.389(4) . ?
C6 H6 0.9500 . ?
C7 H7 0.9500 . ?
C8 C9 1.496(3) . ?
C9 C14 1.390(4) . ?
C9 C10 1.397(3) . ?
C10 C11 1.383(3) . ?
C10 H10 0.9500 . ?
C11 C12 1.383(4) . ?
C11 H11 0.9500 . ?
C12 C13 1.385(4) . ?
C12 H12 0.9500 . ?
C13 C14 1.380(4) . ?
C13 H13 0.9500 . ?
C14 H14 0.9500 . ?
C15 C16 1.380(4) . ?
C15 H15 0.9500 . ?
C16 C17 1.382(4) . ?
C16 H16 0.9500 . ?
C17 C18 1.380(4) . ?
C17 H17 0.9500 . ?
C18 C19 1.385(3) . ?
C18 H18 0.9500 . ?
C19 C20 1.507(4) . ?
C20 H20A 0.9900 . ?
C20 H20B 0.9900 . ?
C21 C24 1.530(4) . ?
C21 C22 1.534(4) . ?
C21 C23 1.537(4) . ?
C22 H22A 0.9800 . ?
C22 H22B 0.9800 . ?
C22 H22C 0.9800 . ?
C23 H23A 0.9800 . ?
C23 H23B 0.9800 . ?
C23 H23C 0.9800 . ?
C24 H24A 0.9800 . ?
C24 H24B 0.9800 . ?
C24 H24C 0.9800 . ?
C25 C26 1.511(3) . ?
C25 H25A 0.9900 . ?
C25 H25B 0.9900 . ?
C26 C27 1.385(3) . ?
C27 C28 1.379(4) . ?
C27 H27 0.9500 . ?
C28 C29 1.386(4) . ?
C28 H28 0.9500 . ?
C29 C30 1.378(4) . ?
C29 H29 0.9500 . ?
C30 H30 0.9500 . ?
Cl1 O4 1.414(2) . ?
Cl1 O2 1.418(2) . ?
Cl1 O3 1.433(2) . ?
Cl1 O1 1.439(3) . ?
